data_1567085
loop_
_publ_author_name
'Lo, Quintin'
'Pye, Dominic'
'Gesslbauer, Sami'
'Sim, Ying'
'Garc\'ia, Felipe'
'White, Andrew J. P.'
'Britovsek, George J. P.'

_publ_section_title
;
 Single- and double-bridged PNP ligands in chromium-catalysed ethylene
 oligomerisation
;
_journal_issue 14
_journal_name_full 'Catalysis Science &amp; Technology'
_journal_page_first 4544
_journal_page_last 4551
_journal_paper_doi 10.1039/D2CY00550F
_journal_volume 12
_journal_year 2022
_chemical_formula_moiety 'C32 H72 Cr2 Li4 O4'
_chemical_formula_sum 'C32 H72 Cr2 Li4 O4'
_chemical_formula_weight 652.65
_space_group_crystal_system orthorhombic
_space_group_IT_number 56
_space_group_name_Hall '-P 2ab 2ac'
_space_group_name_H-M_alt 'P c c n'
_atom_sites_solution_hydrogens geom
_audit_creation_method SHELXL-2017/1
_audit_update_record
;
2021-10-15 deposited with the CCDC.	2022-05-31 downloaded from the CCDC.
;
_cell_angle_alpha 90
_cell_angle_beta 90
_cell_angle_gamma 90
_cell_formula_units_Z 4
_cell_length_a 9.9307(3)
_cell_length_b 17.6625(6)
_cell_length_c 22.0161(10)
_cell_measurement_reflns_used 2171
_cell_measurement_temperature 173(2)
_cell_measurement_theta_max 26.9890
_cell_measurement_theta_min 2.6080
_cell_volume 3861.6(2)
_computing_cell_refinement 'CrysAlisPro, Rigaku OD'
_computing_data_collection 'CrysAlisPro, Rigaku OD'
_computing_data_reduction 'CrysAlisPro, Rigaku OD'
_computing_molecular_graphics 'Bruker SHELXTL'
_computing_publication_material 'CIFTAB-2014 (Sheldrick, 2017)'
_computing_structure_refinement 'SHELXL-2017/1 (Sheldrick, 2017)'
_computing_structure_solution 'SHELXS-2014 (Sheldrick, 2017)'
_diffrn_ambient_temperature 173(2)
_diffrn_detector_area_resol_mean 16.0382
_diffrn_measured_fraction_theta_full 0.991
_diffrn_measured_fraction_theta_max 0.827
_diffrn_measurement_device_type 'Agilent Xcalibur 3 E'
_diffrn_measurement_method 'omega scans'
_diffrn_radiation_type MoK\a
_diffrn_radiation_wavelength 0.71073
_diffrn_reflns_av_R_equivalents 0.0269
_diffrn_reflns_av_unetI/netI 0.0441
_diffrn_reflns_Laue_measured_fraction_full 0.991
_diffrn_reflns_Laue_measured_fraction_max 0.827
_diffrn_reflns_limit_h_max 12
_diffrn_reflns_limit_h_min -12
_diffrn_reflns_limit_k_max 22
_diffrn_reflns_limit_k_min -15
_diffrn_reflns_limit_l_max 17
_diffrn_reflns_limit_l_min -27
_diffrn_reflns_number 8880
_diffrn_reflns_point_group_measured_fraction_full 0.991
_diffrn_reflns_point_group_measured_fraction_max 0.827
_diffrn_reflns_theta_full 25.242
_diffrn_reflns_theta_max 28.227
_diffrn_reflns_theta_min 2.353
_diffrn_source 'Enhance (Mo) X-ray Source'
_exptl_absorpt_coefficient_mu 0.592
_exptl_absorpt_correction_T_max 0.843
_exptl_absorpt_correction_T_min 0.810
_exptl_absorpt_correction_type analytical
_exptl_absorpt_process_details
; 
CrysAlisPro 1.171.38.43 (Rigaku Oxford Diffraction, 2015) 
Analytical numeric absorption correction using a multifaceted crystal 
model based on expressions derived by R.C. Clark & J.S. Reid. 
(Clark, R. C. & Reid, J. S. (1995). Acta Cryst. A51, 887-897) 
Empirical absorption correction using spherical harmonics, 
implemented in SCALE3 ABSPACK scaling algorithm. 
;
_exptl_crystal_colour Brown
_exptl_crystal_density_diffrn 1.123
_exptl_crystal_description blocks
_exptl_crystal_F_000 1424
_exptl_crystal_size_max 0.496
_exptl_crystal_size_mid 0.354
_exptl_crystal_size_min 0.333
_refine_diff_density_max 0.557
_refine_diff_density_min -0.311
_refine_diff_density_rms 0.072
_refine_ls_extinction_method none
_refine_ls_goodness_of_fit_ref 1.062
_refine_ls_hydrogen_treatment constr
_refine_ls_matrix_type full
_refine_ls_number_parameters 250
_refine_ls_number_reflns 3948
_refine_ls_number_restraints 205
_refine_ls_restrained_S_all 1.099
_refine_ls_R_factor_all 0.0981
_refine_ls_R_factor_gt 0.0619
_refine_ls_shift/su_max 0.001
_refine_ls_shift/su_mean 0.000
_refine_ls_structure_factor_coef Fsqd
_refine_ls_weighting_details 'w=1/[\s^2^(Fo^2^)+(0.0726P)^2^+3.9936P] where P=(Fo^2^+2Fc^2^)/3'
_refine_ls_weighting_scheme calc
_refine_ls_wR_factor_gt 0.1525
_refine_ls_wR_factor_ref 0.1775
_reflns_Friedel_coverage 0.000
_reflns_number_gt 2610
_reflns_number_total 3948
_reflns_threshold_expression 'I > 2\s(I)'
_cod_data_source_file d2cy00550f2.cif
_cod_data_source_block 5
_cod_depositor_comments 'Adding full bibliography for 1567084--1567086.cif.'
_cod_original_cell_volume 3861.7(3)
_cod_database_code 1567085
_shelx_shelxl_version_number 2017/1
_shelx_space_group_comment
; 
The symmetry employed for this shelxl refinement is uniquely defined 
by the following loop, which should always be used as a source of 
symmetry information in preference to the above space-group names. 
They are only intended as comments. 
;

loop_
_space_group_symop_operation_xyz
'x, y, z'
'-x+1/2, -y+1/2, z'
'-x, y+1/2, -z+1/2'
'x+1/2, -y, -z+1/2'
'-x, -y, -z'
'x-1/2, y-1/2, -z'
'x, -y-1/2, z-1/2'
'-x-1/2, y, z-1/2'

loop_
_atom_site_label
_atom_site_type_symbol
_atom_site_fract_x
_atom_site_fract_y
_atom_site_fract_z
_atom_site_U_iso_or_equiv
_atom_site_adp_type
_atom_site_occupancy
_atom_site_site_symmetry_order
_atom_site_calc_flag
_atom_site_refinement_flags_posn
_atom_site_refinement_flags_adp
_atom_site_refinement_flags_occupancy
_atom_site_disorder_assembly
_atom_site_disorder_group
Cr1 Cr 0.31212(5) 0.20755(3) 0.36521(2) 0.0382(2) Uani 1 1 d . . . . .
Li1 Li 0.3951(7) 0.3049(4) 0.4402(3) 0.0595(17) Uani 1 1 d . . . . .
Li2 Li 0.1247(7) 0.1804(4) 0.2900(3) 0.0607(17) Uani 1 1 d . . . . .
C1 C 0.5202(3) 0.2505(2) 0.36099(17) 0.0490(9) Uani 1 1 d D . . . .
H1A H 0.527487 0.296846 0.335868 0.059 Uiso 0.640(14) 1 calc R U P A 1
H1B H 0.558051 0.260151 0.401864 0.059 Uiso 0.640(14) 1 calc R U P A 1
H1C H 0.519931 0.306324 0.356619 0.059 Uiso 0.360(14) 1 calc R U P A 2
H1D H 0.569200 0.237358 0.398690 0.059 Uiso 0.360(14) 1 calc R U P A 2
C2 C 0.5844(6) 0.1826(4) 0.3306(4) 0.056(2) Uani 0.640(14) 1 d D U P A 1
H2A H 0.569156 0.136438 0.355135 0.067 Uiso 0.640(14) 1 calc R U P A 1
H2B H 0.682686 0.190454 0.326274 0.067 Uiso 0.640(14) 1 calc R U P A 1
C3 C 0.5181(7) 0.1746(6) 0.2679(3) 0.062(2) Uani 0.640(14) 1 d D U P A 1
H3A H 0.544540 0.125428 0.250001 0.074 Uiso 0.640(14) 1 calc R U P A 1
H3B H 0.552228 0.215195 0.240967 0.074 Uiso 0.640(14) 1 calc R U P A 1
C2' C 0.5899(12) 0.2133(8) 0.3051(6) 0.054(3) Uiso 0.360(14) 1 d D U P A 2
H2'A H 0.601168 0.251270 0.272412 0.065 Uiso 0.360(14) 1 calc R U P A 2
H2'B H 0.680172 0.194541 0.316777 0.065 Uiso 0.360(14) 1 calc R U P A 2
C3' C 0.5035(12) 0.1473(8) 0.2821(8) 0.059(4) Uiso 0.360(14) 1 d D U P A 2
H3'A H 0.541687 0.126288 0.244105 0.071 Uiso 0.360(14) 1 calc R U P A 2
H3'B H 0.499633 0.106453 0.312831 0.071 Uiso 0.360(14) 1 calc R U P A 2
C4 C 0.3637(4) 0.1792(2) 0.27060(17) 0.0517(9) Uani 1 1 d D . . . .
H4A H 0.323088 0.130151 0.258923 0.062 Uiso 0.640(14) 1 calc R U P A 1
H4B H 0.330058 0.218838 0.242614 0.062 Uiso 0.640(14) 1 calc R U P A 1
H4C H 0.301851 0.140993 0.253180 0.062 Uiso 0.360(14) 1 calc R U P A 2
H4D H 0.365925 0.224580 0.244182 0.062 Uiso 0.360(14) 1 calc R U P A 2
C5 C 0.3509(4) 0.1739(2) 0.46031(17) 0.0494(9) Uani 1 1 d D . . . .
H5A H 0.443430 0.188184 0.472535 0.059 Uiso 0.563(15) 1 calc R U P B 1
H5B H 0.286249 0.198890 0.488024 0.059 Uiso 0.563(15) 1 calc R U P B 1
H5C H 0.427793 0.201644 0.478306 0.059 Uiso 0.437(15) 1 calc R U P B 2
H5D H 0.270324 0.179619 0.486361 0.059 Uiso 0.437(15) 1 calc R U P B 2
C6 C 0.3329(13) 0.0854(4) 0.4625(4) 0.060(3) Uani 0.563(15) 1 d D U P B 1
H6A H 0.417017 0.062165 0.477776 0.072 Uiso 0.563(15) 1 calc R U P B 1
H6B H 0.259875 0.072796 0.491336 0.072 Uiso 0.563(15) 1 calc R U P B 1
C7 C 0.2999(9) 0.0520(3) 0.4014(4) 0.052(2) Uani 0.563(15) 1 d D U P B 1
H7A H 0.382720 0.048706 0.376504 0.062 Uiso 0.563(15) 1 calc R U P B 1
H7B H 0.263695 0.000226 0.406652 0.062 Uiso 0.563(15) 1 calc R U P B 1
C6' C 0.3842(11) 0.0915(6) 0.4477(6) 0.055(3) Uiso 0.437(15) 1 d D U P B 2
H6'A H 0.455619 0.087268 0.416456 0.066 Uiso 0.437(15) 1 calc R U P B 2
H6'B H 0.414905 0.065699 0.485118 0.066 Uiso 0.437(15) 1 calc R U P B 2
C7' C 0.2551(12) 0.0577(7) 0.4253(6) 0.060(3) Uiso 0.437(15) 1 d D U P B 2
H7'A H 0.187846 0.058742 0.458432 0.072 Uiso 0.437(15) 1 calc R U P B 2
H7'B H 0.270816 0.004107 0.414144 0.072 Uiso 0.437(15) 1 calc R U P B 2
C8 C 0.1975(4) 0.1005(2) 0.36931(18) 0.0513(9) Uani 1 1 d D . . . .
H8A H 0.113581 0.105857 0.393194 0.062 Uiso 0.563(15) 1 calc R U P B 1
H8B H 0.176006 0.080869 0.328322 0.062 Uiso 0.563(15) 1 calc R U P B 1
H8C H 0.100136 0.110587 0.374571 0.062 Uiso 0.437(15) 1 calc R U P B 2
H8D H 0.210677 0.070623 0.331731 0.062 Uiso 0.437(15) 1 calc R U P B 2
O10 O 0.5159(7) 0.3498(6) 0.5015(3) 0.0629(16) Uani 0.835(9) 1 d D U P C 1
C11 C 0.6256(10) 0.3968(6) 0.4847(6) 0.109(3) Uani 0.835(9) 1 d D U P C 1
H11A H 0.608973 0.414130 0.442613 0.131 Uiso 0.835(9) 1 calc R U P C 1
H11B H 0.622419 0.442242 0.510972 0.131 Uiso 0.835(9) 1 calc R U P C 1
C12 C 0.7532(8) 0.3697(5) 0.4868(5) 0.138(4) Uani 0.835(9) 1 d D U P C 1
H12A H 0.816044 0.409279 0.473779 0.206 Uiso 0.835(9) 1 calc R U P C 1
H12B H 0.774689 0.354224 0.528413 0.206 Uiso 0.835(9) 1 calc R U P C 1
H12C H 0.761160 0.325936 0.459627 0.206 Uiso 0.835(9) 1 calc R U P C 1
C13 C 0.4989(10) 0.3364(6) 0.5655(3) 0.100(2) Uani 0.835(9) 1 d D U P C 1
H13A H 0.430083 0.296316 0.570505 0.120 Uiso 0.835(9) 1 calc R U P C 1
H13B H 0.584769 0.315962 0.581483 0.120 Uiso 0.835(9) 1 calc R U P C 1
C14 C 0.4621(9) 0.3968(5) 0.6016(3) 0.120(3) Uani 0.835(9) 1 d D U P C 1
H14A H 0.454110 0.379930 0.643851 0.180 Uiso 0.835(9) 1 calc R U P C 1
H14B H 0.530677 0.436500 0.598781 0.180 Uiso 0.835(9) 1 calc R U P C 1
H14C H 0.375306 0.416767 0.587754 0.180 Uiso 0.835(9) 1 calc R U P C 1
O10' O 0.530(5) 0.343(4) 0.4965(16) 0.082(7) Uiso 0.165(9) 1 d D U P C 2
C11' C 0.605(6) 0.410(2) 0.482(3) 0.087(8) Uiso 0.165(9) 1 d D U P C 2
H11C H 0.541014 0.447658 0.465871 0.105 Uiso 0.165(9) 1 calc R U P C 2
H11D H 0.639979 0.430682 0.521124 0.105 Uiso 0.165(9) 1 calc R U P C 2
C12' C 0.711(4) 0.405(2) 0.4428(19) 0.107(7) Uiso 0.165(9) 1 d D U P C 2
H12D H 0.752264 0.454631 0.437603 0.160 Uiso 0.165(9) 1 calc R U P C 2
H12E H 0.777978 0.369223 0.458918 0.160 Uiso 0.165(9) 1 calc R U P C 2
H12F H 0.678516 0.386284 0.403388 0.160 Uiso 0.165(9) 1 calc R U P C 2
C13' C 0.537(4) 0.318(3) 0.558(2) 0.085(7) Uiso 0.165(9) 1 d D U P C 2
H13C H 0.548898 0.262598 0.558081 0.102 Uiso 0.165(9) 1 calc R U P C 2
H13D H 0.619864 0.340164 0.576268 0.102 Uiso 0.165(9) 1 calc R U P C 2
C14' C 0.432(4) 0.335(3) 0.5968(18) 0.118(7) Uiso 0.165(9) 1 d D U P C 2
H14D H 0.451796 0.314211 0.637217 0.177 Uiso 0.165(9) 1 calc R U P C 2
H14E H 0.420804 0.389593 0.599389 0.177 Uiso 0.165(9) 1 calc R U P C 2
H14F H 0.349460 0.311613 0.581104 0.177 Uiso 0.165(9) 1 calc R U P C 2
O20 O 0.0215(7) 0.1250(4) 0.2261(3) 0.0631(17) Uani 0.686(7) 1 d D U P D 1
C21 C -0.1091(8) 0.0983(6) 0.2270(4) 0.105(3) Uani 0.686(7) 1 d D U P D 1
H21A H -0.126526 0.070481 0.188790 0.125 Uiso 0.686(7) 1 calc R U P D 1
H21B H -0.171353 0.142060 0.228298 0.125 Uiso 0.686(7) 1 calc R U P D 1
C22 C -0.1410(9) 0.0459(4) 0.2807(4) 0.089(2) Uani 0.686(7) 1 d D U P D 1
H22A H -0.235087 0.029426 0.278263 0.134 Uiso 0.686(7) 1 calc R U P D 1
H22B H -0.081739 0.001609 0.279336 0.134 Uiso 0.686(7) 1 calc R U P D 1
H22C H -0.126636 0.073299 0.318906 0.134 Uiso 0.686(7) 1 calc R U P D 1
C23 C 0.0430(11) 0.1472(6) 0.1651(4) 0.124(4) Uani 0.686(7) 1 d D U P D 1
H23A H -0.043840 0.165545 0.148619 0.149 Uiso 0.686(7) 1 calc R U P D 1
H23B H 0.105594 0.190871 0.165325 0.149 Uiso 0.686(7) 1 calc R U P D 1
C24 C 0.0946(13) 0.0929(8) 0.1242(4) 0.144(4) Uani 0.686(7) 1 d D U P D 1
H24A H 0.104496 0.115814 0.083865 0.216 Uiso 0.686(7) 1 calc R U P D 1
H24B H 0.182654 0.075349 0.138518 0.216 Uiso 0.686(7) 1 calc R U P D 1
H24C H 0.032530 0.049906 0.121735 0.216 Uiso 0.686(7) 1 calc R U P D 1
O20' O 0.0489(16) 0.1110(10) 0.2319(7) 0.076(6) Uiso 0.314(7) 1 d D U P D 2
C21' C -0.0280(13) 0.0452(8) 0.2433(7) 0.069(4) Uiso 0.314(7) 1 d D U P D 2
H21C H -0.000918 0.023017 0.282776 0.082 Uiso 0.314(7) 1 calc R U P D 2
H21D H -0.010331 0.007232 0.211218 0.082 Uiso 0.314(7) 1 calc R U P D 2
C22' C -0.1738(15) 0.0633(15) 0.2447(15) 0.134(7) Uiso 0.314(7) 1 d D U P D 2
H22D H -0.225361 0.017097 0.252598 0.202 Uiso 0.314(7) 1 calc R U P D 2
H22E H -0.191449 0.100360 0.276841 0.202 Uiso 0.314(7) 1 calc R U P D 2
H22F H -0.200848 0.084598 0.205386 0.202 Uiso 0.314(7) 1 calc R U P D 2
C23' C 0.0875(19) 0.0981(13) 0.1717(8) 0.112(5) Uiso 0.314(7) 1 d D U P D 2
H23C H 0.106746 0.043617 0.165853 0.135 Uiso 0.314(7) 1 calc R U P D 2
H23D H 0.170707 0.126865 0.162733 0.135 Uiso 0.314(7) 1 calc R U P D 2
C24' C -0.023(3) 0.1224(18) 0.1289(10) 0.166(7) Uiso 0.314(7) 1 d D U P D 2
H24D H 0.005368 0.113128 0.086941 0.249 Uiso 0.314(7) 1 calc R U P D 2
H24E H -0.104847 0.093450 0.137567 0.249 Uiso 0.314(7) 1 calc R U P D 2
H24F H -0.040999 0.176551 0.134453 0.249 Uiso 0.314(7) 1 calc R U P D 2

loop_
_atom_site_aniso_label
_atom_site_aniso_U_11
_atom_site_aniso_U_22
_atom_site_aniso_U_33
_atom_site_aniso_U_23
_atom_site_aniso_U_13
_atom_site_aniso_U_12
Cr1 0.0390(3) 0.0301(3) 0.0454(3) -0.0010(2) 0.0001(2) -0.0032(2)
Li1 0.061(4) 0.048(4) 0.070(4) -0.002(3) -0.009(3) -0.010(3)
Li2 0.065(4) 0.063(4) 0.054(4) -0.011(3) -0.013(3) -0.002(4)
C1 0.0422(19) 0.048(2) 0.057(2) -0.0012(18) -0.0051(16) -0.0033(18)
C2 0.041(3) 0.056(4) 0.070(5) 0.004(4) 0.004(3) 0.004(3)
C3 0.058(4) 0.068(5) 0.059(5) -0.005(4) 0.014(3) 0.014(4)
C4 0.052(2) 0.051(2) 0.052(2) -0.0102(18) 0.0037(18) -0.0011(19)
C5 0.057(2) 0.0405(19) 0.051(2) 0.0030(17) -0.0080(18) 0.0002(17)
C6 0.073(6) 0.044(4) 0.063(5) 0.014(4) 0.006(5) 0.019(4)
C7 0.070(5) 0.021(3) 0.065(5) -0.001(3) 0.018(4) -0.001(3)
C8 0.054(2) 0.0394(19) 0.061(2) -0.0060(17) 0.0015(19) -0.0063(18)
O10 0.059(3) 0.071(3) 0.059(2) -0.009(2) -0.0097(19) -0.019(3)
C11 0.090(5) 0.129(6) 0.110(5) -0.042(5) -0.001(5) -0.038(5)
C12 0.090(5) 0.138(7) 0.185(8) -0.085(6) 0.008(6) 0.011(5)
C13 0.093(5) 0.128(7) 0.080(5) -0.016(5) -0.010(4) -0.006(5)
C14 0.141(6) 0.128(7) 0.090(5) -0.012(5) 0.014(5) -0.026(5)
O20 0.064(3) 0.072(4) 0.054(3) -0.019(2) -0.017(2) -0.002(3)
C21 0.090(5) 0.124(6) 0.099(6) -0.015(5) 0.010(5) -0.035(5)
C22 0.094(5) 0.070(5) 0.103(6) -0.007(4) -0.002(5) -0.005(4)
C23 0.175(9) 0.105(7) 0.092(6) -0.018(5) -0.056(6) -0.013(6)
C24 0.143(8) 0.204(10) 0.084(6) -0.019(7) 0.014(6) -0.042(8)

loop_
_atom_type_symbol
_atom_type_description
_atom_type_scat_dispersion_real
_atom_type_scat_dispersion_imag
_atom_type_scat_source
C C 0.0033 0.0016 'International Tables Vol C Tables 4.2.6.8 and 6.1.1.4'
H H 0.0000 0.0000 'International Tables Vol C Tables 4.2.6.8 and 6.1.1.4'
Cr Cr 0.3209 0.6236 'International Tables Vol C Tables 4.2.6.8 and 6.1.1.4'
Li Li -0.0003 0.0001 'International Tables Vol C Tables 4.2.6.8 and 6.1.1.4'
O O 0.0106 0.0060 'International Tables Vol C Tables 4.2.6.8 and 6.1.1.4'

loop_
_geom_angle_atom_site_label_1
_geom_angle_atom_site_label_2
_geom_angle_atom_site_label_3
_geom_angle
_geom_angle_site_symmetry_1
_geom_angle_site_symmetry_3
_geom_angle_publ_flag
Cr1 Cr1 C4 108.84(11) 2 . ?
Cr1 Cr1 C1 109.26(11) 2 . ?
C4 Cr1 C1 79.66(14) . . ?
Cr1 Cr1 C8 109.48(11) 2 . ?
C4 Cr1 C8 87.94(15) . . ?
C1 Cr1 C8 141.26(14) . . ?
Cr1 Cr1 C5 108.57(10) 2 . ?
C4 Cr1 C5 142.58(15) . . ?
C1 Cr1 C5 88.23(14) . . ?
C8 Cr1 C5 79.68(14) . . ?
Cr1 Cr1 Li1 71.40(16) 2 . ?
C4 Cr1 Li1 134.3(2) . . ?
C1 Cr1 Li1 59.1(2) . . ?
C8 Cr1 Li1 136.5(2) . . ?
C5 Cr1 Li1 60.43(18) . . ?
Cr1 Cr1 Li2 71.32(16) 2 . ?
C4 Cr1 Li2 60.67(19) . . ?
C1 Cr1 Li2 136.5(2) . . ?
C8 Cr1 Li2 59.1(2) . . ?
C5 Cr1 Li2 134.1(2) . . ?
Li1 Cr1 Li2 142.7(2) . . ?
Cr1 Cr1 Li1 64.54(15) 2 2 ?
C4 Cr1 Li1 138.72(19) . 2 ?
C1 Cr1 Li1 141.62(19) . 2 ?
C8 Cr1 Li1 60.19(17) . 2 ?
C5 Cr1 Li1 61.5(2) . 2 ?
Li1 Cr1 Li1 84.4(3) . 2 ?
Li2 Cr1 Li1 79.7(2) . 2 ?
Cr1 Cr1 Li2 64.84(16) 2 2 ?
C4 Cr1 Li2 61.60(18) . 2 ?
C1 Cr1 Li2 59.68(19) . 2 ?
C8 Cr1 Li2 141.73(19) . 2 ?
C5 Cr1 Li2 138.59(19) . 2 ?
Li1 Cr1 Li2 79.8(2) . 2 ?
Li2 Cr1 Li2 84.7(3) . 2 ?
Li1 Cr1 Li2 129.4(2) 2 2 ?
O10' Li1 Cr1 151(2) . . ?
O10 Li1 Cr1 157.0(5) . . ?
O10' Li1 Cr1 164(2) . 2 ?
O10 Li1 Cr1 158.9(5) . 2 ?
Cr1 Li1 Cr1 44.06(12) . 2 ?
O10 Li1 Li2 133.3(4) . 2 ?
Cr1 Li1 Li2 51.88(18) . 2 ?
Cr1 Li1 Li2 48.71(17) 2 2 ?
O10 Li1 Li1 136.8(3) . 2 ?
Cr1 Li1 Li1 49.33(16) . 2 ?
Cr1 Li1 Li1 46.27(17) 2 2 ?
Li2 Li1 Li1 89.70(17) 2 2 ?
O20' Li2 Cr1 147.2(7) . . ?
O20 Li2 Cr1 158.3(5) . . ?
O20' Li2 Cr1 168.9(7) . 2 ?
O20 Li2 Cr1 157.8(4) . 2 ?
Cr1 Li2 Cr1 43.84(11) . 2 ?
O20 Li2 Li1 135.2(4) . 2 ?
Cr1 Li2 Li1 51.60(17) . 2 ?
Cr1 Li2 Li1 48.32(15) 2 2 ?
O20 Li2 Li2 135.2(3) . 2 ?
Cr1 Li2 Li2 49.10(18) . 2 ?
Cr1 Li2 Li2 46.24(17) 2 2 ?
Li1 Li2 Li2 89.26(16) 2 2 ?
C2 C1 Cr1 98.1(3) . . ?
C2' C1 Cr1 107.7(5) . . ?
C1 C2 C3 106.8(6) . . ?
C2 C3 C4 112.9(5) . . ?
C3' C2' C1 109.5(10) . . ?
C4 C3' C2' 106.5(10) . . ?
C3' C4 Cr1 98.0(7) . . ?
C3 C4 Cr1 106.3(3) . . ?
C6' C5 Cr1 97.0(5) . . ?
C6 C5 Cr1 106.0(3) . . ?
C7 C6 C5 112.8(6) . . ?
C8 C7 C6 110.1(6) . . ?
C7' C6' C5 104.8(9) . . ?
C6' C7' C8 112.5(9) . . ?
C7 C8 Cr1 99.1(3) . . ?
C7' C8 Cr1 105.0(4) . . ?
C11 O10 C13 116.2(5) . . ?
C11 O10 Li1 121.5(6) . . ?
C13 O10 Li1 122.2(5) . . ?
C12 C11 O10 120.2(9) . . ?
C14 C13 O10 117.9(7) . . ?
C13' O10' C11' 115(2) . . ?
C13' O10' Li1 122(3) . . ?
C11' O10' Li1 120(4) . . ?
C12' C11' O10' 119(2) . . ?
C14' C13' O10' 119(2) . . ?
C21 O20 C23 104.6(7) . . ?
C21 O20 Li2 129.7(6) . . ?
C23 O20 Li2 117.0(5) . . ?
O20 C21 C22 114.3(8) . . ?
C24 C23 O20 118.1(9) . . ?
C23' O20' C21' 100.5(13) . . ?
C23' O20' Li2 128.7(13) . . ?
C21' O20' Li2 128.1(11) . . ?
O20' C21' C22' 110.7(13) . . ?
O20' C23' C24' 110.3(14) . . ?

loop_
_geom_bond_atom_site_label_1
_geom_bond_atom_site_label_2
_geom_bond_distance
_geom_bond_site_symmetry_2
_geom_bond_publ_flag
Cr1 Cr1 1.9419(10) 2 ?
Cr1 C4 2.202(4) . ?
Cr1 C1 2.203(3) . ?
Cr1 C8 2.209(4) . ?
Cr1 C5 2.210(4) . ?
Cr1 Li1 2.521(7) . ?
Cr1 Li2 2.538(7) . ?
Cr1 Li1 2.647(7) 2 ?
Cr1 Li2 2.656(7) 2 ?
Li1 O10' 1.95(4) . ?
Li1 O10 1.973(9) . ?
Li1 Li2 3.323(10) 2 ?
Li1 Li1 3.473(13) 2 ?
Li2 O20' 1.924(17) . ?
Li2 O20 1.997(8) . ?
Li2 Li2 3.499(14) 2 ?
C1 C2 1.514(7) . ?
C1 C2' 1.558(10) . ?
C2 C3 1.536(9) . ?
C3 C4 1.537(7) . ?
C2' C3' 1.534(14) . ?
C3' C4 1.520(12) . ?
C5 C6' 1.519(10) . ?
C5 C6 1.574(8) . ?
C6 C7 1.505(10) . ?
C7 C8 1.505(7) . ?
C6' C7' 1.498(12) . ?
C7' C8 1.554(10) . ?
O10 C11 1.420(7) . ?
O10 C13 1.439(7) . ?
C11 C12 1.355(11) . ?
C13 C14 1.379(9) . ?
O10' C13' 1.431(16) . ?
O10' C11' 1.433(17) . ?
C11' C12' 1.372(18) . ?
C13' C14' 1.372(18) . ?
O20 C21 1.380(9) . ?
O20 C23 1.416(9) . ?
C21 C22 1.534(10) . ?
C23 C24 1.412(11) . ?
O20' C23' 1.398(15) . ?
O20' C21' 1.414(14) . ?
C21' C22' 1.483(14) . ?
C23' C24' 1.508(16) . ?
